data_4327578
loop_
_publ_author_name
'Jian Chu Zhong'
'Megumu Munakata'
'Takayoshi Kuroda-Sowa'
'Masahiko Maekawa'
'Yusaku Suenaga'
'Hisashi Konaka'

_publ_section_title
;
 Spiral, Herringbone, and Triple-Decker Silver(I) Complexes of Benzopyrene
 Derivatives Assembled through \h2-Coordination
;
_journal_name_full 'Inorganic Chemistry'
_journal_page_first 3191
_journal_page_last 3199
_journal_paper_doi 10.1021/ic001352+
_journal_volume 40
_journal_year 2001
_chemical_formula_moiety 'C49 H36 Ag4 Cl4 O16 '
_chemical_formula_sum 'C49 H36 Ag4 Cl4 O16'
_chemical_formula_weight 1454.10
_space_group_IT_number 15
_symmetry_cell_setting monoclinic
_symmetry_Int_Tables_number 15
_symmetry_space_group_name_Hall '-C 2yc'
_symmetry_space_group_name_H-M 'C 1 2/c 1'
_cell_angle_alpha 90
_cell_angle_beta 98.73(2)
_cell_angle_gamma 90
_cell_formula_units_Z 4
_cell_length_a 22.809(4)
_cell_length_b 13.199(3)
_cell_length_c 15.552(4)
_cell_measurement_reflns_used 25
_cell_measurement_temperature 296.2
_cell_measurement_theta_max 14.1
_cell_measurement_theta_min 11.4
_cell_volume 4627.8(18)
_computing_cell_refinement 'MSC/AFC Diffractometer Control'
_computing_data_collection 'MSC/AFC Diffractometer Control'
_computing_data_reduction 'teXsan Ver. 1.10'
_computing_publication_material 'teXsan Ver. 1.10'
_computing_structure_refinement SHELXL97
_computing_structure_solution SIR88
_diffrn_measurement_device_type 'Rigaku AFC7R'
_diffrn_measurement_method \w-2\q
_diffrn_radiation_type 'Mo K\a'
_diffrn_radiation_wavelength 0.7107
_diffrn_reflns_av_R_equivalents 0.026
_diffrn_reflns_limit_h_max 29
_diffrn_reflns_limit_h_min 0
_diffrn_reflns_limit_k_max 17
_diffrn_reflns_limit_k_min 0
_diffrn_reflns_limit_l_max 19
_diffrn_reflns_limit_l_min -20
_diffrn_reflns_number 5443
_diffrn_reflns_theta_max 27.50
_diffrn_standards_decay_% 1.44
_diffrn_standards_interval_count 150
_diffrn_standards_number 3
_exptl_absorpt_coefficient_mu 1.970
_exptl_absorpt_correction_T_max 0.674
_exptl_absorpt_correction_T_min 0.642
_exptl_absorpt_correction_type psi-scan
_exptl_absorpt_process_details '(North, Phillips & Mathews, 1968)'
_exptl_crystal_colour yellow
_exptl_crystal_density_diffrn 2.087
_exptl_crystal_description prismatic
_exptl_crystal_size_max 0.200
_exptl_crystal_size_mid 0.200
_exptl_crystal_size_min 0.200
_refine_diff_density_max 0.84
_refine_diff_density_min -0.95
_refine_ls_extinction_coef 0.0002
_refine_ls_extinction_expression Fc^*^=kFc[1+0.001xFc^2^\l^3^/sin(2\q)]^-1/4^
_refine_ls_extinction_method SHELXL
_refine_ls_goodness_of_fit_ref 1.027
_refine_ls_hydrogen_treatment noref
_refine_ls_number_parameters 332
_refine_ls_number_reflns 2801
_refine_ls_R_factor_gt 0.0511
_refine_ls_shift/su_max 0.0000
_refine_ls_structure_factor_coef Fsqd
_refine_ls_weighting_details 'w = 1/[\s^2^(Fo^2^) + (0.0606P)^2^+4.4709P] where P=(Fo^2^+2Fc^2^)/3'
_refine_ls_weighting_scheme calc
_refine_ls_wR_factor_ref 0.1487
_reflns_number_gt 2801
_reflns_number_total 5313
_reflns_threshold_expression >2.0sigma(I)
_cod_data_source_file ic0013522B_1.cif
_cod_data_source_block '[Ag2(L1)(toluene)0.5(ClO4)2]n(1)'
_cod_original_cell_volume 4627(1)
_cod_original_formula_sum 'C49 H36 Ag4 Cl4 O16 '
_cod_database_code 4327578

loop_
_symmetry_equiv_pos_as_xyz
x,y,z
-x,y,1/2-z
-x,-y,-z
x,-y,1/2+z
1/2+x,1/2+y,z
1/2-x,1/2+y,1/2-z
1/2-x,1/2-y,-z
1/2+x,1/2-y,1/2+z

loop_
_atom_site_label
_atom_site_type_symbol
_atom_site_fract_x
_atom_site_fract_y
_atom_site_fract_z
_atom_site_U_iso_or_equiv
_atom_site_adp_type
_atom_site_occupancy
_atom_site_calc_flag
_atom_site_refinement_flags
Ag(1) Ag 0.08441(3) -0.06709(5) 0.13654(4) 0.0609(2) Uani 1.00 d .
Ag(2) Ag 0.24740(3) 0.13104(5) 0.17814(4) 0.0629(2) Uani 1.00 d .
Cl(1) Cl 0.09262(9) 0.1862(2) 0.1016(1) 0.0587(5) Uani 1.00 d .
Cl(2) Cl 0.17200(8) -0.1615(1) 0.3145(1) 0.0503(4) Uani 1.00 d .
O(1) O 0.1636(3) -0.0793(4) 0.2528(4) 0.086(2) Uani 1.00 d .
O(2) O 0.1521(3) -0.1318(7) 0.3908(4) 0.114(3) Uani 1.00 d .
O(3) O 0.2340(2) -0.1836(4) 0.3313(4) 0.074(2) Uani 1.00 d .
O(4) O 0.1391(3) -0.2471(4) 0.2775(4) 0.074(2) Uani 1.00 d .
O(5) O 0.0565(4) 0.1242(7) 0.0431(5) 0.117(3) Uani 1.00 d .
O(6) O 0.1282(4) 0.1179(7) 0.1518(7) 0.169(5) Uani 1.00 d .
O(7) O 0.1257(7) 0.2493(8) 0.0647(9) 0.229(7) Uani 1.00 d .
O(8) O 0.0606(5) 0.2353(8) 0.1544(7) 0.178(5) Uani 1.00 d .
C(1) C 0.2737(3) -0.3764(5) 0.1734(4) 0.047(2) Uani 1.00 d .
C(2) C 0.2273(3) -0.4395(5) 0.1666(4) 0.051(2) Uani 1.00 d .
C(3) C 0.1695(3) -0.4092(5) 0.1242(4) 0.046(2) Uani 1.00 d .
C(4) C 0.1214(4) -0.4745(6) 0.1154(5) 0.057(2) Uani 1.00 d .
C(5) C 0.0666(3) -0.4431(6) 0.0742(5) 0.062(2) Uani 1.00 d .
C(6) C 0.0580(3) -0.3468(6) 0.0394(5) 0.053(2) Uani 1.00 d .
C(7) C 0.1053(3) -0.2790(5) 0.0473(4) 0.044(1) Uani 1.00 d .
C(8) C 0.0992(3) -0.1786(6) 0.0117(4) 0.052(2) Uani 1.00 d .
C(9) C 0.1465(3) -0.1125(6) 0.0200(4) 0.052(2) Uani 1.00 d .
C(10) C 0.2039(3) -0.1411(5) 0.0633(4) 0.043(1) Uani 1.00 d .
C(11) C 0.2547(3) -0.0736(5) 0.0750(4) 0.043(1) Uani 1.00 d .
C(12) C 0.2500(3) 0.0268(6) 0.0432(4) 0.051(2) Uani 1.00 d .
C(13) C 0.2996(4) 0.0900(6) 0.0524(5) 0.058(2) Uani 1.00 d .
C(14) C 0.3539(4) 0.0530(6) 0.0966(5) 0.059(2) Uani 1.00 d .
C(15) C 0.3614(3) -0.0412(6) 0.1288(4) 0.052(2) Uani 1.00 d .
C(16) C 0.3105(3) -0.1086(5) 0.1177(4) 0.046(2) Uani 1.00 d .
C(17) C 0.3159(3) -0.2080(5) 0.1487(4) 0.050(2) Uani 1.00 d .
C(18) C 0.2676(3) -0.2741(5) 0.1402(4) 0.039(1) Uani 1.00 d .
C(19) C 0.2109(3) -0.2407(5) 0.0969(4) 0.039(1) Uani 1.00 d .
C(20) C 0.1612(3) -0.3094(5) 0.0892(4) 0.040(1) Uani 1.00 d .
C(21) C 0.4200(4) -0.0779(6) 0.1740(5) 0.063(2) Uani 1.00 d .
C(22) C 0.0000 -0.1888(9) 0.2500 0.057(3) Uani 1.00 d S
C(23) C -0.0151(3) -0.1358(7) 0.1729(5) 0.063(2) Uani 1.00 d .
C(24) C -0.0153(4) -0.0327(9) 0.1732(7) 0.084(3) Uani 1.00 d .
C(25) C 0.0000 0.022(1) 0.2500 0.108(6) Uani 1.00 d S
C(26) C 0.0000 -0.303(1) 0.2500 0.086(4) Uani 1.00 d S
H(1) H 0.3115 -0.3994 0.2007 0.0564 Uiso 1.00 calc .
H(2) H 0.2327 -0.5058 0.1902 0.0616 Uiso 1.00 calc .
H(3) H 0.1263 -0.5414 0.1379 0.0679 Uiso 1.00 calc .
H(4) H 0.0340 -0.4887 0.0697 0.0739 Uiso 1.00 calc .
H(5) H 0.0200 -0.3271 0.0103 0.0631 Uiso 1.00 calc .
H(6) H 0.0618 -0.1572 -0.0181 0.0627 Uiso 1.00 calc .
H(7) H 0.1408 -0.0462 -0.0036 0.0621 Uiso 1.00 calc .
H(8) H 0.2128 0.0516 0.0155 0.0609 Uiso 1.00 calc .
H(9) H 0.2969 0.1567 0.0292 0.0693 Uiso 1.00 calc .
H(10) H 0.3871 0.0973 0.1040 0.0712 Uiso 1.00 calc .
H(11) H 0.3535 -0.2313 0.1763 0.0597 Uiso 1.00 calc .
H(12) H -0.0254 -0.1716 0.1198 0.0751 Uiso 1.00 calc .
H(13) H -0.0261 0.0028 0.1200 0.1010 Uiso 1.00 calc .
H(14) H 0.0000 0.0938 0.2500 0.1298 Uiso 1.00 calc S
H(15) H 0.4163 -0.1460 0.1921 0.0760 Uiso 1.00 calc .
H(16) H 0.4483 -0.0745 0.1352 0.0760 Uiso 1.00 calc .
H(17) H 0.4326 -0.0365 0.2233 0.0760 Uiso 1.00 calc .
H(18) H -0.0387 -0.3272 0.2284 0.1030 Uiso 0.50 calc P
H(19) H 0.0271 -0.3272 0.2139 0.1030 Uiso 0.50 calc P
H(20) H 0.0116 -0.3272 0.3077 0.1030 Uiso 0.50 calc P

loop_
_atom_site_aniso_label
_atom_site_aniso_U_11
_atom_site_aniso_U_22
_atom_site_aniso_U_33
_atom_site_aniso_U_12
_atom_site_aniso_U_13
_atom_site_aniso_U_23
Ag(1) 0.0590(4) 0.0676(4) 0.0571(4) 0.0073(3) 0.0115(3) -0.0028(3)
Ag(2) 0.0789(5) 0.0588(4) 0.0516(3) -0.0043(3) 0.0111(3) -0.0089(3)
Cl(1) 0.060(1) 0.054(1) 0.059(1) 0.0012(9) 0.0015(9) 0.0012(9)
Cl(2) 0.0533(10) 0.0493(9) 0.0456(9) -0.0042(8) -0.0009(7) -0.0072(7)
O(1) 0.089(4) 0.057(3) 0.099(4) -0.017(3) -0.032(3) 0.020(3)
O(2) 0.082(4) 0.201(8) 0.060(4) -0.014(5) 0.012(3) -0.064(5)
O(3) 0.053(3) 0.057(3) 0.109(5) 0.004(3) -0.001(3) -0.001(3)
O(4) 0.077(4) 0.056(3) 0.084(4) -0.020(3) -0.001(3) -0.012(3)
O(5) 0.117(6) 0.147(7) 0.081(5) -0.035(5) -0.009(4) -0.021(5)
O(6) 0.142(8) 0.127(7) 0.20(1) 0.023(6) -0.094(7) 0.016(7)
O(7) 0.33(2) 0.131(8) 0.27(1) -0.127(10) 0.19(1) -0.027(8)
O(8) 0.186(9) 0.156(9) 0.21(1) 0.002(7) 0.090(8) -0.098(8)
C(1) 0.047(4) 0.050(4) 0.042(4) 0.020(3) 0.002(3) 0.004(3)
C(2) 0.070(5) 0.046(4) 0.039(4) 0.003(4) 0.010(3) 0.001(3)
C(3) 0.061(4) 0.038(3) 0.037(3) 0.003(3) 0.005(3) -0.003(3)
C(4) 0.075(5) 0.049(4) 0.048(4) -0.012(4) 0.016(4) -0.007(3)
C(5) 0.060(5) 0.073(5) 0.051(4) -0.029(4) 0.003(4) -0.008(4)
C(6) 0.039(4) 0.068(5) 0.049(4) 0.003(3) 0.002(3) -0.008(4)
C(7) 0.051(4) 0.046(4) 0.032(3) 0.003(3) 0.000(3) -0.006(3)
C(8) 0.057(4) 0.061(4) 0.037(3) 0.022(4) -0.002(3) 0.000(3)
C(9) 0.068(5) 0.052(4) 0.034(3) 0.014(4) 0.005(3) 0.001(3)
C(10) 0.056(4) 0.044(4) 0.028(3) 0.006(3) 0.007(3) 0.000(3)
C(11) 0.064(4) 0.038(3) 0.028(3) 0.004(3) 0.006(3) 0.002(3)
C(12) 0.063(4) 0.058(4) 0.031(3) 0.006(4) 0.006(3) 0.000(3)
C(13) 0.079(6) 0.047(4) 0.049(4) -0.010(4) 0.016(4) 0.002(3)
C(14) 0.068(5) 0.058(5) 0.054(4) -0.012(4) 0.014(4) -0.004(4)
C(15) 0.058(4) 0.054(4) 0.043(4) -0.001(4) 0.010(3) -0.005(3)
C(16) 0.054(4) 0.054(4) 0.028(3) -0.001(3) 0.005(3) -0.004(3)
C(17) 0.057(4) 0.055(4) 0.036(3) 0.011(3) 0.001(3) -0.004(3)
C(18) 0.043(3) 0.043(4) 0.032(3) 0.002(3) 0.006(3) -0.001(3)
C(19) 0.049(4) 0.038(3) 0.030(3) 0.006(3) 0.005(3) 0.001(2)
C(20) 0.046(4) 0.043(3) 0.031(3) 0.001(3) 0.005(3) -0.007(3)
C(21) 0.061(5) 0.077(6) 0.051(4) -0.011(4) 0.003(4) -0.004(4)
C(22) 0.043(6) 0.073(7) 0.054(6) 0.0000 0.006(5) 0.0000
C(23) 0.054(5) 0.091(6) 0.042(4) -0.001(4) 0.004(3) 0.002(4)
C(24) 0.055(5) 0.104(8) 0.100(7) 0.025(5) 0.033(5) 0.045(6)
C(25) 0.075(10) 0.061(9) 0.20(2) 0.0000 0.04(1) 0.0000
C(26) 0.076(9) 0.088(10) 0.092(10) 0.0000 0.009(7) 0.0000

loop_
_atom_type_symbol
_atom_type_description
_atom_type_scat_dispersion_real
_atom_type_scat_dispersion_imag
_atom_type_scat_source
Ag Ag -0.897 1.101
;International Tables for Crystallography
(1992, Vol. C, Tables 4.2.6.8 and 6.1.1.4)
;
Cl Cl 0.148 0.159
;International Tables for Crystallography
(1992, Vol. C, Tables 4.2.6.8 and 6.1.1.4)
;
O O 0.011 0.006
;International Tables for Crystallography
(1992, Vol. C, Tables 4.2.6.8 and 6.1.1.4)
;
C C 0.003 0.002
;International Tables for Crystallography
(1992, Vol. C, Tables 4.2.6.8 and 6.1.1.4)
;
H H 0.000 0.000
;International Tables for Crystallography
(1992, Vol. C, Table 6.1.1.4)
;

loop_
_geom_angle_atom_site_label_1
_geom_angle_atom_site_label_2
_geom_angle_atom_site_label_3
_geom_angle
_geom_angle_site_symmetry_1
_geom_angle_site_symmetry_2
_geom_angle_site_symmetry_3
_geom_angle_publ_flag
O(1) Ag(1) O(6) 76.0(3) . 1_555 1_555 yes
O(1) Ag(1) C(8) 112.2(2) . 1_555 1_555 yes
O(1) Ag(1) C(9) 94.9(2) . 1_555 1_555 yes
O(1) Ag(1) C(23) 113.8(2) . 1_555 1_555 yes
O(1) Ag(1) C(24) 117.4(3) . 1_555 1_555 yes
O(6) Ag(1) C(8) 121.4(3) . 1_555 1_555 yes
O(6) Ag(1) C(9) 92.2(3) . 1_555 1_555 yes
O(6) Ag(1) C(23) 129.7(3) . 1_555 1_555 yes
O(6) Ag(1) C(24) 99.1(4) . 1_555 1_555 yes
C(8) Ag(1) C(9) 31.8(2) . 1_555 1_555 yes
C(8) Ag(1) C(23) 100.9(3) . 1_555 1_555 yes
C(8) Ag(1) C(24) 121.7(3) . 1_555 1_555 yes
C(9) Ag(1) C(23) 132.7(2) . 1_555 1_555 yes
C(9) Ag(1) C(24) 147.4(3) . 1_555 1_555 yes
C(23) Ag(1) C(24) 31.1(3) . 1_555 1_555 yes
O(3) Ag(2) O(6) 103.4(2) 6_555 1_555 1_555 yes
O(3) Ag(2) C(1) 99.0(2) 6_555 1_555 6_555 yes
O(3) Ag(2) C(2) 113.3(2) 6_555 1_555 6_555 yes
O(3) Ag(2) C(12) 117.5(2) 6_555 1_555 1_555 yes
O(3) Ag(2) C(13) 93.5(2) 6_555 1_555 1_555 yes
O(6) Ag(2) C(1) 78.5(3) . 1_555 6_555 yes
O(6) Ag(2) C(2) 101.4(3) . 1_555 6_555 yes
O(6) Ag(2) C(12) 89.4(3) . 1_555 1_555 yes
O(6) Ag(2) C(13) 117.2(3) . 1_555 1_555 yes
C(1) Ag(2) C(2) 30.9(2) 6_555 1_555 6_555 yes
C(1) Ag(2) C(12) 143.4(2) 6_555 1_555 1_555 yes
C(1) Ag(2) C(13) 157.1(2) 6_555 1_555 1_555 yes
C(2) Ag(2) C(12) 123.7(2) 6_555 1_555 1_555 yes
C(2) Ag(2) C(13) 126.2(2) 6_555 1_555 1_555 yes
C(12) Ag(2) C(13) 32.3(2) . 1_555 1_555 yes
O(5) Cl(1) O(6) 103.0(5) . 1_555 1_555 yes
O(5) Cl(1) O(7) 114.1(7) . 1_555 1_555 yes
O(5) Cl(1) O(8) 111.0(6) . 1_555 1_555 yes
O(6) Cl(1) O(7) 109.5(7) . 1_555 1_555 yes
O(6) Cl(1) O(8) 107.4(7) . 1_555 1_555 yes
O(7) Cl(1) O(8) 111.3(7) . 1_555 1_555 yes
O(1) Cl(2) O(2) 109.2(4) . 1_555 1_555 yes
O(1) Cl(2) O(3) 107.6(4) . 1_555 1_555 yes
O(1) Cl(2) O(4) 108.6(3) . 1_555 1_555 yes
O(2) Cl(2) O(3) 110.2(4) . 1_555 1_555 yes
O(2) Cl(2) O(4) 110.3(4) . 1_555 1_555 yes
O(3) Cl(2) O(4) 110.9(3) . 1_555 1_555 yes
Ag(1) O(1) Cl(2) 124.7(3) . 1_555 1_555 yes
Ag(2) O(3) Cl(2) 111.2(3) . 6_555 6_555 yes
Ag(1) O(6) Ag(2) 115.7(3) . 1_555 1_555 yes
Ag(1) O(6) Cl(1) 111.9(5) . 1_555 1_555 yes
Ag(2) O(6) Cl(1) 122.7(6) . 1_555 1_555 yes
Ag(2) C(1) C(2) 80.4(4) . 6_555 6_555 yes
Ag(2) C(1) C(18) 106.2(4) . 6_555 6_555 yes
C(2) C(1) C(18) 121.4(6) . 1_555 1_555 yes
Ag(2) C(2) C(1) 68.8(4) . 6_555 6_555 yes
Ag(2) C(2) C(3) 112.9(5) . 6_555 6_555 yes
C(1) C(2) C(3) 121.5(6) . 1_555 1_555 yes
C(2) C(3) C(4) 121.9(6) . 1_555 1_555 yes
C(2) C(3) C(20) 119.4(6) . 1_555 1_555 yes
C(4) C(3) C(20) 118.7(6) . 1_555 1_555 yes
C(3) C(4) C(5) 120.4(7) . 1_555 1_555 yes
C(4) C(5) C(6) 121.5(7) . 1_555 1_555 yes
C(5) C(6) C(7) 119.6(6) . 1_555 1_555 yes
C(6) C(7) C(8) 122.1(6) . 1_555 1_555 yes
C(6) C(7) C(20) 119.7(6) . 1_555 1_555 yes
C(8) C(7) C(20) 118.2(6) . 1_555 1_555 yes
Ag(1) C(8) C(7) 105.1(4) . 1_555 1_555 yes
Ag(1) C(8) C(9) 75.6(4) . 1_555 1_555 yes
C(7) C(8) C(9) 121.3(6) . 1_555 1_555 yes
Ag(1) C(9) C(8) 72.6(4) . 1_555 1_555 yes
Ag(1) C(9) C(10) 107.3(4) . 1_555 1_555 yes
C(8) C(9) C(10) 121.7(6) . 1_555 1_555 yes
C(9) C(10) C(11) 123.7(6) . 1_555 1_555 yes
C(9) C(10) C(19) 117.6(6) . 1_555 1_555 yes
C(11) C(10) C(19) 118.7(6) . 1_555 1_555 yes
C(10) C(11) C(12) 121.0(6) . 1_555 1_555 yes
C(10) C(11) C(16) 120.1(6) . 1_555 1_555 yes
C(12) C(11) C(16) 118.9(6) . 1_555 1_555 yes
Ag(2) C(12) C(11) 103.4(4) . 1_555 1_555 yes
Ag(2) C(12) C(13) 73.2(4) . 1_555 1_555 yes
C(11) C(12) C(13) 120.5(6) . 1_555 1_555 yes
Ag(2) C(13) C(12) 74.6(5) . 1_555 1_555 yes
Ag(2) C(13) C(14) 100.4(5) . 1_555 1_555 yes
C(12) C(13) C(14) 118.8(7) . 1_555 1_555 yes
C(13) C(14) C(15) 123.7(7) . 1_555 1_555 yes
C(14) C(15) C(16) 118.0(6) . 1_555 1_555 yes
C(14) C(15) C(21) 122.0(7) . 1_555 1_555 yes
C(16) C(15) C(21) 120.0(6) . 1_555 1_555 yes
C(11) C(16) C(15) 120.0(6) . 1_555 1_555 yes
C(11) C(16) C(17) 119.5(6) . 1_555 1_555 yes
C(15) C(16) C(17) 120.4(6) . 1_555 1_555 yes
C(16) C(17) C(18) 121.8(6) . 1_555 1_555 yes
C(1) C(18) C(17) 121.2(6) . 1_555 1_555 yes
C(1) C(18) C(19) 119.1(6) . 1_555 1_555 yes
C(17) C(18) C(19) 119.7(6) . 1_555 1_555 yes
C(10) C(19) C(18) 120.2(6) . 1_555 1_555 yes
C(10) C(19) C(20) 120.6(5) . 1_555 1_555 yes
C(18) C(19) C(20) 119.2(5) . 1_555 1_555 yes
C(3) C(20) C(7) 120.0(6) . 1_555 1_555 yes
C(3) C(20) C(19) 119.4(5) . 1_555 1_555 yes
C(7) C(20) C(19) 120.5(6) . 1_555 1_555 yes
C(23) C(22) C(23) 119(1) . 1_555 2_555 yes
C(23) C(22) C(26) 120.3(6) . 1_555 1_555 yes
C(23) C(22) C(26) 120.3(6) . 2_555 1_555 yes
Ag(1) C(23) C(22) 104.7(4) . 1_555 1_555 yes
Ag(1) C(23) C(24) 69.7(5) . 1_555 1_555 yes
C(22) C(23) C(24) 120.2(8) . 1_555 1_555 yes
Ag(1) C(24) C(23) 79.2(5) . 1_555 1_555 yes
Ag(1) C(24) C(25) 100.0(4) . 1_555 1_555 yes
C(23) C(24) C(25) 121.2(10) . 1_555 1_555 yes
C(24) C(25) C(24) 117(1) . 1_555 2_555 yes

loop_
_geom_bond_atom_site_label_1
_geom_bond_atom_site_label_2
_geom_bond_distance
_geom_bond_site_symmetry_2
_geom_bond_publ_flag
Ag(1) O(1) 2.360(6) . yes
Ag(1) O(6) 2.636(9) . yes
Ag(1) C(8) 2.499(7) . yes
Ag(1) C(9) 2.536(8) . yes
Ag(1) C(23) 2.586(8) . yes
Ag(1) C(24) 2.470(9) . yes
Ag(2) O(3) 2.492(6) 6_555 yes
Ag(2) O(6) 2.69(1) . yes
Ag(2) C(1) 2.431(7) 6_555 yes
Ag(2) C(2) 2.571(6) 6_555 yes
Ag(2) C(12) 2.517(7) . yes
Ag(2) C(13) 2.499(8) . yes
Cl(1) O(5) 1.395(8) . yes
Cl(1) O(6) 1.374(10) . yes
Cl(1) O(7) 1.31(1) . yes
Cl(1) O(8) 1.35(1) . yes
Cl(2) O(1) 1.442(6) . yes
Cl(2) O(2) 1.390(7) . yes
Cl(2) O(3) 1.429(6) . yes
Cl(2) O(4) 1.430(6) . yes
C(1) C(2) 1.34(1) . yes
C(1) C(18) 1.445(9) . yes
C(2) C(3) 1.439(10) . yes
C(3) C(4) 1.38(1) . yes
C(3) C(20) 1.427(9) . yes
C(4) C(5) 1.38(1) . yes
C(5) C(6) 1.38(1) . yes
C(6) C(7) 1.394(10) . yes
C(7) C(8) 1.434(10) . yes
C(7) C(20) 1.400(9) . yes
C(8) C(9) 1.38(1) . yes
C(9) C(10) 1.428(10) . yes
C(10) C(11) 1.451(9) . yes
C(10) C(19) 1.416(9) . yes
C(11) C(12) 1.413(9) . yes
C(11) C(16) 1.419(9) . yes
C(12) C(13) 1.39(1) . yes
C(13) C(14) 1.41(1) . yes
C(14) C(15) 1.34(1) . yes
C(15) C(16) 1.45(1) . yes
C(15) C(21) 1.49(1) . yes
C(16) C(17) 1.398(10) . yes
C(17) C(18) 1.396(9) . yes
C(18) C(19) 1.433(8) . yes
C(19) C(20) 1.442(9) . yes
C(22) C(23) 1.385(10) . yes
C(22) C(23) 1.385(10) 2_555 yes
C(22) C(26) 1.51(2) . yes
C(23) C(24) 1.36(1) . yes
C(24) C(25) 1.39(1) . yes

loop_
_geom_contact_atom_site_label_1
_geom_contact_atom_site_label_2
_geom_contact_distance
_geom_contact_site_symmetry_2
Ag(1) O(6) 2.636(9) .
Ag(1) C(9) 2.536(8) .
Ag(1) C(23) 2.586(8) .
Ag(2) O(6) 2.69(1) .
Ag(2) C(2) 2.571(6) 6_555
Ag(2) C(12) 2.517(7) .
O(2) O(7) 3.25(2) 4_555
O(2) C(12) 3.305(9) 4_555
O(2) O(5) 3.45(1) 4_555
O(3) O(7) 3.47(1) 6_545
O(4) C(14) 3.274(9) 6_545
O(4) C(13) 3.529(9) 6_545
O(5) C(23) 3.353(10) 3_555
O(5) C(24) 3.56(1) 3_555
O(5) C(8) 3.60(1) 3_555
O(7) C(13) 3.41(2) 7_555
C(2) C(12) 3.572(10) 7_545
C(4) C(14) 3.58(1) 7_545
C(6) C(21) 3.57(1) 7_545
C(10) C(18) 3.509(9) 7_545
C(16) C(20) 3.546(9) 7_545
Ag(1) C(9) 2.536(8) .
Ag(1) C(23) 2.586(8) .
Ag(1) O(6) 2.636(9) .
Ag(2) C(12) 2.517(7) .
Ag(2) C(2) 2.571(6) 6_555
Ag(2) O(6) 2.69(1) .
